data_2102541
loop_
_publ_author_name
'Fernandes, Manuel A.'
'Levendis, Demetrius C.'
'Schoening, F. R. Ludwig'

_publ_section_title
;
 A new polymorph of <i>ortho</i>-ethoxy-<i>trans</i>-cinnamic acid:
 single-to-single-crystal phase transformation and mechanism
;
_journal_issue 3
_journal_name_full 'Acta Crystallographica Section B'
_journal_page_first 300
_journal_page_last 314
_journal_paper_doi 10.1107/S0108768104009048
_journal_volume 60
_journal_year 2004
_chemical_formula_moiety 'C11 H12 O3'
_chemical_formula_sum 'C11 H12 O3'
_chemical_formula_weight 192.21
_chemical_melting_point 407.6(5)
_chemical_name_common 'ortho-ethoxy-trans-cinnamic acid'
_chemical_name_systematic
;
  (E)-3-(2-Ethoxyphenyl)propenoic acid
;
_space_group_IT_number 2
_symmetry_cell_setting triclinic
_symmetry_space_group_name_Hall '-P 1'
_symmetry_space_group_name_H-M 'P -1'
_atom_sites_solution_hydrogens geom
_atom_sites_solution_primary direct
_atom_sites_solution_secondary difmap
_audit_creation_method SHELXL-97
_cell_angle_alpha 91.232(4)
_cell_angle_beta 92.703(4)
_cell_angle_gamma 109.472(4)
_cell_formula_units_Z 6
_cell_length_a 8.7336(4)
_cell_length_b 10.9590(7)
_cell_length_c 17.2709(10)
_cell_measurement_reflns_used 665
_cell_measurement_temperature 345(2)
_cell_measurement_theta_max 21.60
_cell_measurement_theta_min 2.68
_cell_volume 1555.53(16)
_computing_cell_refinement 'SAINT+(Bruker, 1999a)'
_computing_data_collection 'SMART-NT (Bruker, 1998)'
_computing_data_reduction 'SAINT+(Bruker, 1999a)'
_computing_molecular_graphics
;
PLATON (Spek, 2003), SHELXTL (Bruker, 1999b),
SCHAKAL-97 (Keller, 1997) and DS ViewerPro (Accelrys, 2002)
;
_computing_publication_material 'SHELXTL (Bruker, 1999b)'
_computing_structure_refinement 'SHELXTL (Bruker, 1999b)'
_computing_structure_solution 'SHELXTL (Bruker, 1999b)'
_diffrn_ambient_temperature 345(2)
_diffrn_measured_fraction_theta_full 0.900
_diffrn_measured_fraction_theta_max 0.900
_diffrn_measurement_device_type 'Bruker SMART 1K'
_diffrn_measurement_method 'phi and omega scans'
_diffrn_radiation_monochromator graphite
_diffrn_radiation_source 'fine-focus sealed tube'
_diffrn_radiation_type MoK\a
_diffrn_radiation_wavelength 0.71073
_diffrn_reflns_av_R_equivalents 0.0000
_diffrn_reflns_av_sigmaI/netI 0.0294
_diffrn_reflns_limit_h_max 10
_diffrn_reflns_limit_h_min -10
_diffrn_reflns_limit_k_max 12
_diffrn_reflns_limit_k_min -12
_diffrn_reflns_limit_l_max 20
_diffrn_reflns_limit_l_min 0
_diffrn_reflns_number 4937
_diffrn_reflns_theta_full 25.00
_diffrn_reflns_theta_max 25.00
_diffrn_reflns_theta_min 1.18
_exptl_absorpt_coefficient_mu 0.089
_exptl_absorpt_correction_type none
_exptl_crystal_colour Colourless
_exptl_crystal_density_diffrn 1.231
_exptl_crystal_density_method 'not measured'
_exptl_crystal_description Prismic
_exptl_crystal_F_000 612
_exptl_crystal_size_max 1.00
_exptl_crystal_size_mid 0.34
_exptl_crystal_size_min 0.31
_refine_diff_density_max 0.162
_refine_diff_density_min -0.122
_refine_ls_extinction_coef 0.0085(17)
_refine_ls_extinction_expression Fc^*^=kFc[1+0.001xFc^2^\l^3^/sin(2\q)]^-1/4^
_refine_ls_extinction_method SHELXL
_refine_ls_goodness_of_fit_ref 1.021
_refine_ls_hydrogen_treatment mixed
_refine_ls_matrix_type full
_refine_ls_number_parameters 386
_refine_ls_number_reflns 4937
_refine_ls_number_restraints 0
_refine_ls_restrained_S_all 1.021
_refine_ls_R_factor_all 0.1022
_refine_ls_R_factor_gt 0.0494
_refine_ls_shift/su_max 0.000
_refine_ls_shift/su_mean 0.000
_refine_ls_structure_factor_coef Fsqd
_refine_ls_weighting_details 'calc w=1/[\s^2^(Fo^2^)+(0.0807P)^2^+0.0096P] where P=(Fo^2^+2Fc^2^)/3'
_refine_ls_weighting_scheme calc
_refine_ls_wR_factor_gt 0.1262
_refine_ls_wR_factor_ref 0.1524
_reflns_number_gt 2689
_reflns_number_total 4937
_reflns_threshold_expression >2sigma(I)
_cod_data_source_file ws5009.cif
_cod_data_source_block almer60
_cod_depositor_comments
;
The following automatic conversions were performed:
'_symmetry_cell_setting' value 'Triclinic' changed to 'triclinic'
according to '/home/saulius/struct/CIF-dictionaries/cif_core.dic'
dictionary named 'cif_core.dic' version 2.4.1 from
2010-06-29.

'_exptl_absorpt_correction_type' value 'None' changed to
'none' according to '/home/saulius/struct/CIF-dictionaries/cif_core.dic'
dictionary named 'cif_core.dic' version 2.4.1 from 2010-06-29.

Automatic conversion script
Id: cif_fix_enum 1527 2010-12-29 10:47:43Z saulius 

The following automatic conversions were performed:

'_chemical_melting_point' value '134 - 135 \%C' was changed to
'407.6(5)' - it was converted from degrees Celsius(C) to Kelvins(K),
the average value was taken and precision was estimated.

Automatic conversion script
Id: cif_fix_values 1646 2011-03-28 12:23:43Z adriana 

The following automatic conversions were performed:

'_chemical_melting_point' value '134 - 135 \%C' was changed to
'407.6(5)' - it was converted from degrees Celsius(C) to Kelvins(K),
the average value was taken and precision was
estimated.

'_symmetry_cell_setting' value 'Triclinic' changed to
'triclinic' according to
/home/saulius/struct/CIF-dictionaries/cif_core.dic dictionary named
'cif_core.dic' version 2.4.1 from
2010-06-29.

'_exptl_absorpt_correction_type' value 'None' changed to
'none' according to
/home/saulius/struct/CIF-dictionaries/cif_core.dic dictionary named
'cif_core.dic' version 2.4.1 from 2010-06-29.

Automatic conversion script
Id: cif_fix_values 1715 2011-07-08 13:25:40Z adriana 
;
_cod_original_cell_volume 1555.53(15)
_cod_original_sg_symbol_H-M P-1
_cod_database_code 2102541
_cod_database_fobs_code 2102541

loop_
_symmetry_equiv_pos_as_xyz
'x, y, z'
'-x, -y, -z'

loop_
_atom_site_label
_atom_site_fract_x
_atom_site_fract_y
_atom_site_fract_z
_atom_site_U_iso_or_equiv
_atom_site_adp_type
_atom_site_calc_flag
_atom_site_refinement_flags
_atom_site_occupancy
_atom_site_type_symbol
C1A 1.0179(3) 0.0351(2) 0.22241(13) 0.0789(6) Uani d . 1 C
C2A 1.0129(3) 0.0300(2) 0.30283(13) 0.0813(6) Uani d . 1 C
C3A 1.1498(3) 0.0399(3) 0.34824(15) 0.1015(8) Uani d . 1 C
H3A 1.1450 0.0370 0.4019 0.122 Uiso calc R 1 H
C4A 1.2939(3) 0.0541(3) 0.31491(19) 0.1150(9) Uani d . 1 C
H4A 1.3863 0.0606 0.3461 0.138 Uiso calc R 1 H
C5A 1.3024(3) 0.0586(3) 0.2361(2) 0.1148(9) Uani d . 1 C
H5A 1.4000 0.0675 0.2136 0.138 Uiso calc R 1 H
C6A 1.1666(3) 0.0502(2) 0.19071(16) 0.1007(8) Uani d . 1 C
H6A 1.1737 0.0546 0.1372 0.121 Uiso calc R 1 H
C11A 0.8700(3) 0.0252(2) 0.17502(13) 0.0836(7) Uani d . 1 C
H11A 0.7784 0.0199 0.2019 0.100 Uiso calc R 1 H
C12A 0.8519(3) 0.0230(2) 0.09937(14) 0.0918(7) Uani d . 1 C
H12A 0.9419 0.0294 0.0709 0.110 Uiso calc R 1 H
C13A 0.6983(3) 0.0109(2) 0.05687(15) 0.0866(7) Uani d . 1 C
C21A 0.8489(3) 0.0112(3) 0.41270(13) 0.1027(8) Uani d . 1 C
H21E 0.9250 0.0890 0.4381 0.123 Uiso calc R 1 H
H21F 0.8722 -0.0631 0.4328 0.123 Uiso calc R 1 H
C22A 0.6795(3) 0.0018(3) 0.42765(15) 0.1280(10) Uani d . 1 C
H22G 0.6576 0.0757 0.4075 0.192 Uiso calc R 1 H
H22H 0.6660 -0.0005 0.4825 0.192 Uiso calc R 1 H
H22I 0.6052 -0.0758 0.4026 0.192 Uiso calc R 1 H
O11A 0.6952(2) 0.01020(17) -0.01537(9) 0.1090(6) Uani d . 1 O
O12A 0.5726(2) 0.00053(17) 0.09525(8) 0.1068(6) Uani d . 1 O
H1A 0.4692 0.0100 0.0526 0.242(19) Uiso d R 1 H
O21A 0.86409(18) 0.01490(16) 0.33134(8) 0.0961(5) Uani d . 1 O
C1B 0.8074(2) 0.3527(2) 0.13506(12) 0.0718(6) Uani d . 1 C
C2B 0.8054(2) 0.3390(2) 0.05442(12) 0.0726(6) Uani d . 1 C
C3B 0.6699(3) 0.3333(2) 0.00898(14) 0.0944(7) Uani d . 1 C
H3B 0.6701 0.3246 -0.0447 0.113 Uiso calc R 1 H
C4B 0.5329(3) 0.3405(3) 0.04312(17) 0.1079(9) Uani d . 1 C
H4B 0.4408 0.3357 0.0122 0.129 Uiso calc R 1 H
C5B 0.5317(3) 0.3547(3) 0.12155(18) 0.1101(9) Uani d . 1 C
H5B 0.4397 0.3604 0.1442 0.132 Uiso calc R 1 H
C6B 0.6668(3) 0.3604(2) 0.16679(15) 0.0947(7) Uani d . 1 C
H6B 0.6650 0.3697 0.2203 0.114 Uiso calc R 1 H
C11B 0.9519(3) 0.35932(19) 0.18293(12) 0.0738(6) Uani d . 1 C
H11B 1.0441 0.3651 0.1564 0.089 Uiso calc R 1 H
C12B 0.9684(3) 0.3582(2) 0.25900(12) 0.0845(7) Uani d . 1 C
H12B 0.8783 0.3531 0.2870 0.101 Uiso calc R 1 H
C13B 1.1174(3) 0.3643(2) 0.30209(12) 0.0803(6) Uani d . 1 C
C21B 0.9511(2) 0.3152(2) -0.05662(11) 0.0817(6) Uani d . 1 C
H21A 0.9373 0.3885 -0.0828 0.098 Uiso calc R 1 H
H21B 0.8650 0.2372 -0.0758 0.098 Uiso calc R 1 H
C22B 1.1141(3) 0.3047(2) -0.07109(13) 0.0971(8) Uani d . 1 C
H22D 1.1979 0.3837 -0.0538 0.146 Uiso calc R 1 H
H22E 1.1208 0.2896 -0.1256 0.146 Uiso calc R 1 H
H22F 1.1279 0.2339 -0.0432 0.146 Uiso calc R 1 H
O11B 1.1114(2) 0.34873(16) 0.37454(8) 0.0982(5) Uani d . 1 O
H1B 1.2335 0.3478 0.4136 0.251(18) Uiso d R 1 H
O12B 1.24646(19) 0.38378(16) 0.26678(8) 0.0981(5) Uani d . 1 O
O21B 0.94565(16) 0.33197(15) 0.02525(7) 0.0825(5) Uani d . 1 O
C1C 0.2044(2) 0.6761(2) 0.41880(12) 0.0727(6) Uani d . 1 C
C2C 0.2171(2) 0.6971(2) 0.33960(12) 0.0746(6) Uani d . 1 C
C3C 0.0873(3) 0.7034(2) 0.29414(14) 0.0952(7) Uani d . 1 C
H3C 0.0977 0.7173 0.2414 0.114 Uiso calc R 1 H
C4C -0.0581(3) 0.6893(3) 0.32632(18) 0.1069(8) Uani d . 1 C
H4C -0.1459 0.6934 0.2951 0.128 Uiso calc R 1 H
C5C -0.0750(3) 0.6694(2) 0.40403(18) 0.1060(9) Uani d . 1 C
H5C -0.1734 0.6606 0.4257 0.127 Uiso calc R 1 H
C6C 0.0540(3) 0.6626(2) 0.44922(14) 0.0922(7) Uani d . 1 C
H6C 0.0418 0.6485 0.5018 0.111 Uiso calc R 1 H
C11C 0.3420(3) 0.6665(2) 0.46571(12) 0.0773(6) Uani d . 1 C
H11C 0.4367 0.6781 0.4400 0.093 Uiso calc R 1 H
C12C 0.3496(3) 0.6434(2) 0.54027(13) 0.0857(7) Uani d . 1 C
H12C 0.2573 0.6318 0.5679 0.103 Uiso calc R 1 H
C13C 0.4940(3) 0.6350(2) 0.58137(13) 0.0854(7) Uani d . 1 C
C21C 0.3828(3) 0.7136(3) 0.23053(12) 0.0958(8) Uani d . 1 C
H21C 0.3737 0.7938 0.2116 0.115 Uiso calc R 1 H
H21D 0.2983 0.6417 0.2040 0.115 Uiso calc R 1 H
C22C 0.5453(3) 0.7060(3) 0.21584(13) 0.1112(9) Uani d . 1 C
H22A 0.6278 0.7765 0.2434 0.167 Uiso calc R 1 H
H22B 0.5615 0.7114 0.1613 0.167 Uiso calc R 1 H
H22C 0.5518 0.6253 0.2334 0.167 Uiso calc R 1 H
O11C 0.4853(2) 0.60726(18) 0.65238(9) 0.1148(6) Uani d . 1 O
H1C 0.6111 0.6123 0.6892 0.217(14) Uiso d R 1 H
O12C 0.62491(19) 0.65652(16) 0.54689(8) 0.1010(5) Uani d . 1 O
O21C 0.36550(16) 0.70875(16) 0.31198(8) 0.0909(5) Uani d . 1 O

loop_
_atom_site_aniso_label
_atom_site_aniso_U_11
_atom_site_aniso_U_22
_atom_site_aniso_U_33
_atom_site_aniso_U_12
_atom_site_aniso_U_13
_atom_site_aniso_U_23
C1A 0.0921(16) 0.0695(17) 0.0742(16) 0.0259(13) 0.0064(13) 0.0022(12)
C2A 0.0849(16) 0.0832(18) 0.0775(16) 0.0308(13) 0.0027(13) 0.0020(12)
C3A 0.1018(18) 0.121(2) 0.0874(17) 0.0475(16) -0.0076(15) -0.0018(15)
C4A 0.0935(19) 0.127(3) 0.131(3) 0.0472(17) -0.0027(17) -0.0030(19)
C5A 0.096(2) 0.118(2) 0.134(3) 0.0394(17) 0.0254(19) 0.0007(19)
C6A 0.111(2) 0.098(2) 0.0949(19) 0.0355(16) 0.0203(17) 0.0012(14)
C11A 0.1156(19) 0.0688(17) 0.0641(15) 0.0264(14) 0.0138(13) 0.0033(12)
C12A 0.118(2) 0.0861(19) 0.0708(16) 0.0311(14) 0.0204(14) 0.0061(13)
C13A 0.1121(19) 0.0744(18) 0.0676(16) 0.0236(14) 0.0058(15) 0.0047(12)
C21A 0.1171(19) 0.133(2) 0.0630(15) 0.0487(17) 0.0043(13) 0.0041(14)
C22A 0.110(2) 0.180(3) 0.097(2) 0.052(2) 0.0186(16) -0.0015(19)
O11A 0.1298(14) 0.1283(16) 0.0600(10) 0.0308(11) 0.0107(9) 0.0005(9)
O12A 0.1314(14) 0.1297(16) 0.0580(10) 0.0404(11) 0.0129(10) 0.0105(9)
O21A 0.0907(11) 0.1340(15) 0.0635(10) 0.0377(10) 0.0006(8) 0.0044(9)
C1B 0.0784(14) 0.0696(16) 0.0700(14) 0.0273(11) 0.0074(11) 0.0065(11)
C2B 0.0721(13) 0.0790(17) 0.0686(14) 0.0278(12) 0.0027(11) 0.0071(11)
C3B 0.0820(15) 0.117(2) 0.0852(17) 0.0354(15) -0.0035(13) 0.0047(14)
C4B 0.0764(16) 0.131(3) 0.118(2) 0.0377(15) -0.0009(15) 0.0089(18)
C5B 0.0831(18) 0.135(3) 0.121(2) 0.0448(16) 0.0245(17) 0.0127(18)
C6B 0.0952(17) 0.110(2) 0.0860(17) 0.0412(15) 0.0218(14) 0.0110(13)
C11B 0.0903(15) 0.0715(16) 0.0603(13) 0.0280(12) 0.0053(11) 0.0020(11)
C12B 0.1016(17) 0.0931(19) 0.0617(15) 0.0359(14) 0.0113(13) 0.0012(12)
C13B 0.1071(18) 0.0784(18) 0.0566(15) 0.0328(14) 0.0034(14) 0.0012(11)
C21B 0.0888(15) 0.0910(19) 0.0603(14) 0.0236(13) 0.0019(11) 0.0028(11)
C22B 0.0970(16) 0.115(2) 0.0885(17) 0.0465(15) 0.0159(13) 0.0014(14)
O11B 0.1233(13) 0.1266(15) 0.0514(9) 0.0503(11) 0.0069(8) 0.0034(8)
O12B 0.1034(12) 0.1256(15) 0.0627(10) 0.0333(10) 0.0106(9) 0.0158(8)
O21B 0.0809(9) 0.1130(13) 0.0597(9) 0.0413(8) 0.0003(7) -0.0014(8)
C1C 0.0783(14) 0.0723(16) 0.0676(14) 0.0254(12) 0.0050(11) 0.0010(11)
C2C 0.0722(14) 0.0806(17) 0.0706(15) 0.0254(12) 0.0037(11) -0.0003(12)
C3C 0.0892(16) 0.119(2) 0.0835(16) 0.0436(15) -0.0038(14) 0.0060(14)
C4C 0.0826(17) 0.122(2) 0.120(2) 0.0399(15) -0.0032(15) 0.0028(18)
C5C 0.0841(17) 0.110(2) 0.131(2) 0.0398(15) 0.0251(17) 0.0108(18)
C6C 0.0953(17) 0.094(2) 0.0918(17) 0.0351(14) 0.0253(15) 0.0093(14)
C11C 0.0937(15) 0.0762(17) 0.0597(14) 0.0242(12) 0.0143(12) 0.0013(11)
C12C 0.0906(16) 0.099(2) 0.0670(15) 0.0301(14) 0.0104(12) 0.0043(13)
C13C 0.1011(18) 0.0911(19) 0.0574(14) 0.0232(14) 0.0057(13) 0.0026(12)
C21C 0.1013(17) 0.130(2) 0.0623(15) 0.0452(16) 0.0101(12) 0.0192(13)
C22C 0.0983(17) 0.150(3) 0.0949(18) 0.0500(17) 0.0255(14) 0.0228(16)
O11C 0.1112(13) 0.1663(18) 0.0591(10) 0.0343(11) 0.0077(9) 0.0258(10)
O12C 0.1043(12) 0.1383(16) 0.0638(10) 0.0442(11) 0.0106(9) 0.0095(9)
O21C 0.0812(10) 0.1346(14) 0.0594(9) 0.0389(9) 0.0046(7) 0.0080(8)

loop_
_atom_type_symbol
_atom_type_description
_atom_type_scat_dispersion_real
_atom_type_scat_dispersion_imag
_atom_type_scat_source
C C 0.0033 0.0016 'International Tables Vol C Tables 4.2.6.8 and 6.1.1.4'
H H 0.0000 0.0000 'International Tables Vol C Tables 4.2.6.8 and 6.1.1.4'
O O 0.0106 0.0060 'International Tables Vol C Tables 4.2.6.8 and 6.1.1.4'

loop_
_geom_angle_atom_site_label_1
_geom_angle_atom_site_label_2
_geom_angle_atom_site_label_3
_geom_angle
C2A C1A C6A 117.3(2)
C2A C1A C11A 119.7(2)
C6A C1A C11A 122.9(2)
O21A C2A C3A 124.0(2)
O21A C2A C1A 115.3(2)
C3A C2A C1A 120.7(2)
C2A C3A C4A 120.3(2)
C2A C3A H3A 119.9
C4A C3A H3A 119.9
C5A C4A C3A 120.3(3)
C5A C4A H4A 119.8
C3A C4A H4A 119.8
C6A C5A C4A 119.6(2)
C6A C5A H5A 120.2
C4A C5A H5A 120.2
C5A C6A C1A 121.7(2)
C5A C6A H6A 119.1
C1A C6A H6A 119.1
C12A C11A C1A 127.6(2)
C12A C11A H11A 116.2
C1A C11A H11A 116.2
C11A C12A C13A 123.8(2)
C11A C12A H12A 118.1
C13A C12A H12A 118.1
O11A C13A O12A 122.8(2)
O11A C13A C12A 118.3(2)
O12A C13A C12A 118.9(2)
O21A C21A C22A 107.8(2)
O21A C21A H21E 110.2
C22A C21A H21E 110.2
O21A C21A H21F 110.2
C22A C21A H21F 110.2
H21E C21A H21F 108.5
C21A C22A H22G 109.5
C21A C22A H22H 109.5
H22G C22A H22H 109.5
C21A C22A H22I 109.5
H22G C22A H22I 109.5
H22H C22A H22I 109.5
C13A O12A H1A 108.7
C2A O21A C21A 118.96(18)
C6B C1B C2B 117.2(2)
C6B C1B C11B 122.2(2)
C2B C1B C11B 120.53(18)
O21B C2B C3B 123.55(19)
O21B C2B C1B 115.65(18)
C3B C2B C1B 120.81(19)
C2B C3B C4B 119.9(2)
C2B C3B H3B 120.1
C4B C3B H3B 120.1
C5B C4B C3B 120.6(2)
C5B C4B H4B 119.7
C3B C4B H4B 119.7
C4B C5B C6B 119.5(2)
C4B C5B H5B 120.3
C6B C5B H5B 120.3
C5B C6B C1B 122.0(2)
C5B C6B H6B 119.0
C1B C6B H6B 119.0
C12B C11B C1B 128.2(2)
C12B C11B H11B 115.9
C1B C11B H11B 115.9
C11B C12B C13B 124.5(2)
C11B C12B H12B 117.8
C13B C12B H12B 117.8
O12B C13B O11B 122.7(2)
O12B C13B C12B 119.60(19)
O11B C13B C12B 117.7(2)
O21B C21B C22B 106.92(16)
O21B C21B H21A 110.3
C22B C21B H21A 110.3
O21B C21B H21B 110.3
C22B C21B H21B 110.3
H21A C21B H21B 108.6
C21B C22B H22D 109.5
C21B C22B H22E 109.5
H22D C22B H22E 109.5
C21B C22B H22F 109.5
H22D C22B H22F 109.5
H22E C22B H22F 109.5
C13B O11B H1B 120.3
C2B O21B C21B 118.69(15)
C2C C1C C6C 117.0(2)
C2C C1C C11C 120.26(18)
C6C C1C C11C 122.7(2)
O21C C2C C3C 123.8(2)
O21C C2C C1C 115.22(19)
C3C C2C C1C 121.02(19)
C2C C3C C4C 120.1(2)
C2C C3C H3C 120.0
C4C C3C H3C 120.0
C5C C4C C3C 120.6(2)
C5C C4C H4C 119.7
C3C C4C H4C 119.7
C6C C5C C4C 119.3(2)
C6C C5C H5C 120.3
C4C C5C H5C 120.3
C5C C6C C1C 122.0(2)
C5C C6C H6C 119.0
C1C C6C H6C 119.0
C12C C11C C1C 128.2(2)
C12C C11C H11C 115.9
C1C C11C H11C 115.9
C11C C12C C13C 123.6(2)
C11C C12C H12C 118.2
C13C C12C H12C 118.2
O12C C13C O11C 121.7(2)
O12C C13C C12C 120.2(2)
O11C C13C C12C 118.0(2)
O21C C21C C22C 107.66(17)
O21C C21C H21C 110.2
C22C C21C H21C 110.2
O21C C21C H21D 110.2
C22C C21C H21D 110.2
H21C C21C H21D 108.5
C21C C22C H22A 109.5
C21C C22C H22B 109.5
H22A C22C H22B 109.5
C21C C22C H22C 109.5
H22A C22C H22C 109.5
H22B C22C H22C 109.5
C13C O11C H1C 118.0
C2C O21C C21C 118.80(16)

loop_
_geom_bond_atom_site_label_1
_geom_bond_atom_site_label_2
_geom_bond_distance
C1A C2A 1.393(3)
C1A C6A 1.394(3)
C1A C11A 1.467(3)
C2A O21A 1.371(2)
C2A C3A 1.371(3)
C3A C4A 1.371(3)
C3A H3A 0.9300
C4A C5A 1.367(3)
C4A H4A 0.9300
C5A C6A 1.366(3)
C5A H5A 0.9300
C6A H6A 0.9300
C11A C12A 1.307(3)
C11A H11A 0.9300
C12A C13A 1.463(3)
C12A H12A 0.9300
C13A O11A 1.246(2)
C13A O12A 1.283(2)
C21A O21A 1.418(2)
C21A C22A 1.484(3)
C21A H21E 0.9700
C21A H21F 0.9700
C22A H22G 0.9600
C22A H22H 0.9600
C22A H22I 0.9600
O12A H1A 1.1705
C1B C6B 1.394(3)
C1B C2B 1.396(3)
C1B C11B 1.456(3)
C2B O21B 1.371(2)
C2B C3B 1.371(3)
C3B C4B 1.383(3)
C3B H3B 0.9300
C4B C5B 1.361(3)
C4B H4B 0.9300
C5B C6B 1.367(3)
C5B H5B 0.9300
C6B H6B 0.9300
C11B C12B 1.316(3)
C11B H11B 0.9300
C12B C13B 1.449(3)
C12B H12B 0.9300
C13B O12B 1.264(2)
C13B O11B 1.268(2)
C21B O21B 1.427(2)
C21B C22B 1.498(3)
C21B H21A 0.9700
C21B H21B 0.9700
C22B H22D 0.9600
C22B H22E 0.9600
C22B H22F 0.9600
O11B H1B 1.2377
C1C C2C 1.395(3)
C1C C6C 1.400(3)
C1C C11C 1.452(3)
C2C O21C 1.369(2)
C2C C3C 1.370(3)
C3C C4C 1.373(3)
C3C H3C 0.9300
C4C C5C 1.371(3)
C4C H4C 0.9300
C5C C6C 1.364(3)
C5C H5C 0.9300
C6C H6C 0.9300
C11C C12C 1.321(3)
C11C H11C 0.9300
C12C C13C 1.448(3)
C12C H12C 0.9300
C13C O12C 1.268(2)
C13C O11C 1.269(2)
C21C O21C 1.422(2)
C21C C22C 1.482(3)
C21C H21C 0.9700
C21C H21D 0.9700
C22C H22A 0.9600
C22C H22B 0.9600
C22C H22C 0.9600
O11C H1C 1.2278

loop_
_geom_hbond_atom_site_label_D
_geom_hbond_atom_site_label_H
_geom_hbond_atom_site_label_A
_geom_hbond_site_symmetry_A
_geom_hbond_distance_DH
_geom_hbond_distance_HA
_geom_hbond_distance_DA
_geom_hbond_angle_DHA
O11C H1C O12B 2_766 1.23 1.41 2.642(2) 178.4
O11B H1B O12C 2_766 1.24 1.40 2.635(2) 175.9
O12A H1A O11A 2_655 1.17 1.49 2.626(3) 161.2

loop_
_geom_torsion_atom_site_label_1
_geom_torsion_atom_site_label_2
_geom_torsion_atom_site_label_3
_geom_torsion_atom_site_label_4
_geom_torsion
C6A C1A C2A O21A -179.91(18)
C11A C1A C2A O21A 0.3(3)
C6A C1A C2A C3A 0.2(3)
C11A C1A C2A C3A -179.6(2)
O21A C2A C3A C4A 179.6(2)
C1A C2A C3A C4A -0.5(4)
C2A C3A C4A C5A 0.1(4)
C3A C4A C5A C6A 0.6(4)
C4A C5A C6A C1A -0.9(4)
C2A C1A C6A C5A 0.5(4)
C11A C1A C6A C5A -179.7(2)
C2A C1A C11A C12A -177.0(2)
C6A C1A C11A C12A 3.2(4)
C1A C11A C12A C13A 179.1(2)
C11A C12A C13A O11A 179.8(2)
C11A C12A C13A O12A -0.7(4)
C3A C2A O21A C21A 1.1(3)
C1A C2A O21A C21A -178.81(19)
C22A C21A O21A C2A 176.8(2)
C6B C1B C2B O21B 179.90(18)
C11B C1B C2B O21B 0.3(3)
C6B C1B C2B C3B -0.1(3)
C11B C1B C2B C3B -179.7(2)
O21B C2B C3B C4B 179.7(2)
C1B C2B C3B C4B -0.3(3)
C2B C3B C4B C5B 0.7(4)
C3B C4B C5B C6B -0.7(4)
C4B C5B C6B C1B 0.3(4)
C2B C1B C6B C5B 0.1(4)
C11B C1B C6B C5B 179.7(2)
C6B C1B C11B C12B 8.3(4)
C2B C1B C11B C12B -172.1(2)
C1B C11B C12B C13B 179.6(2)
C11B C12B C13B O12B 6.8(3)
C11B C12B C13B O11B -172.8(2)
C3B C2B O21B C21B -1.3(3)
C1B C2B O21B C21B 178.70(17)
C22B C21B O21B C2B -177.41(17)
C6C C1C C2C O21C -179.48(17)
C11C C1C C2C O21C -0.7(3)
C6C C1C C2C C3C -0.3(3)
C11C C1C C2C C3C 178.5(2)
O21C C2C C3C C4C 179.3(2)
C1C C2C C3C C4C 0.2(4)
C2C C3C C4C C5C 0.3(4)
C3C C4C C5C C6C -0.5(4)
C4C C5C C6C C1C 0.4(4)
C2C C1C C6C C5C 0.0(3)
C11C C1C C6C C5C -178.7(2)
C2C C1C C11C C12C -177.9(2)
C6C C1C C11C C12C 0.8(4)
C1C C11C C12C C13C 179.6(2)
C11C C12C C13C O12C 3.6(4)
C11C C12C C13C O11C -177.3(2)
C3C C2C O21C C21C -7.1(3)
C1C C2C O21C C21C 172.03(18)
C22C C21C O21C C2C -171.53(19)

loop_
_cod_related_entry_id
_cod_related_entry_database
_cod_related_entry_code
1 ChemSpider 643372
